data_1535758
loop_
_publ_author_name
'Buschmann, J.'
'Lentz, D.'
'Willner, H.'
'Luger, P.'
'Preugschat, D.'
'Thrasher, J.S.'
'Perpetuo, G.'
'Woelk, H.J.'

_publ_section_title
;
 Crystal and molecular structures of the pentafluorosulfanyl compounds, S
 F5 X (X = -N C, -C N, -N C S and -N C Cl2) by x-ray diffraction at low
 temperature
;
_journal_name_full 'Zeitschrift fuer Anorganische und Allgemeine Chemie'
_journal_page_first 1136
_journal_page_last 1142
_journal_volume 630
_journal_year 2004
_chemical_formula_sum 'C F5 N O S'
_chemical_name_systematic '(F5 S) (N C O)'
_space_group_IT_number 2
_symmetry_space_group_name_Hall '-P 1'
_symmetry_space_group_name_H-M 'P -1'
_cell_angle_alpha 73.27
_cell_angle_beta 84.84
_cell_angle_gamma 84.94
_cell_formula_units_Z 4
_cell_length_a 5.097
_cell_length_b 9.525
_cell_length_c 10.472
_cell_volume 483.876
_citation_journal_id_ASTM ZAACAB
_cod_data_source_file Buschmann_ZAACAB_2004_1462.cif
_cod_data_source_block C1F5N1O1S1
_cod_original_cell_volume 483.8755
_cod_original_formula_sum 'C1 F5 N1 O1 S1'
_cod_database_code 1535758

loop_
_symmetry_equiv_pos_as_xyz
x,y,z
-x,-y,-z

loop_
_atom_site_label
_atom_site_type_symbol
_atom_site_fract_x
_atom_site_fract_y
_atom_site_fract_z
_atom_site_occupancy
_atom_site_U_iso_or_equiv
O1 O-2 0.4572 0.65594 0.04149 1 0.0
F4 F-1 -0.1717 0.35996 0.19962 1 0.0
F3 F-1 0.2519 0.32384 0.24413 1 0.0
F8 F-1 0.6354 0.23246 0.68124 1 0.0
C1 C+4 0.2736 0.60419 0.1027 1 0.0
N2 N-3 0.5695 0.0183 0.85012 1 0.0
F7 F-1 0.76521 0.02372 0.63532 1 0.0
F2 F-1 0.1815 0.46615 0.37647 1 0.0
S2 S+6 0.49956 0.08885 0.69147 1 0.0
F10 F-1 0.3609 -0.05163 0.69409 1 0.0
F9 F-1 0.23224 0.15644 0.7413 1 0.0
F6 F-1 0.4244 0.1575 0.54428 1 0.0
N1 N-3 0.0642 0.56267 0.15755 1 0.0
S1 S+6 0.00578 0.41662 0.28569 1 0.0
F1 F-1 -0.0602 0.28022 0.40456 1 0.0
F5 F-1 -0.2416 0.50165 0.33119 1 0.0
O2 O-2 0.9361 -0.12878 0.94738 1 0.0
C2 C+4 0.7633 -0.05762 0.89337 1 0.0
